data_7045706
loop_
_publ_author_name
'Dong, Shunxi'
'Wang, Long'
'Wang, Tongdao'
'Daniliuc, Constantin G.'
'Brinkk\"otter, Melanie'
'Eckert, Hellmut'
'Kehr, Gerald'
'Erker, Gerhard'

_publ_section_title
;
 Formation and reactions of active five-membered phosphane/borane
 frustrated Lewis pair ring systems.
;
_journal_issue 13
_journal_name_full 'Dalton transactions (Cambridge, England : 2003)'
_journal_page_first 4449
_journal_page_last 4454
_journal_paper_doi 10.1039/c8dt00672e
_journal_volume 47
_journal_year 2018
_chemical_formula_sum 'C32 H37 B F5 O P'
_chemical_formula_weight 574.39
_space_group_crystal_system triclinic
_space_group_IT_number 2
_space_group_name_Hall '-P 1'
_space_group_name_H-M_alt 'P -1'
_symmetry_space_group_name_Hall '-P 1'
_symmetry_space_group_name_H-M 'P -1'
_atom_sites_solution_hydrogens geom
_audit_update_record
;
2017-12-18 deposited with the CCDC.
2018-02-21 downloaded from the CCDC.
;
_cell_angle_alpha 77.2090(10)
_cell_angle_beta 76.7190(10)
_cell_angle_gamma 77.9290(10)
_cell_formula_units_Z 4
_cell_length_a 12.1408(3)
_cell_length_b 15.4506(4)
_cell_length_c 16.6403(5)
_cell_measurement_reflns_used 9848
_cell_measurement_temperature 100.(2)
_cell_measurement_theta_max 66.6828
_cell_measurement_theta_min 3.6808
_cell_volume 2921.08(14)
_computing_cell_refinement 'SAINT V8.34A (Bruker AXS Inc., 2013)'
_computing_data_collection 'APEX2 v.2014.1--1 (Bruker AXS Inc., 2014)'
_computing_data_reduction 'SAINT V8.34A (Bruker AXS Inc., 2013)'
_computing_molecular_graphics 'APEX2 v.2014.1--1 (Bruker AXS Inc., 2014)'
_computing_publication_material 'APEX2 v.2014.1--1 (Bruker AXS Inc., 2014)'
_computing_structure_refinement 'SHELXL-2014 (Sheldrick, 2014)'
_computing_structure_solution 'SHELXL--2014 (Sheldrick, 2014)'
_diffrn_ambient_temperature 100.(2)
_diffrn_detector_area_resol_mean 8.3333
_diffrn_measured_fraction_theta_full 0.994
_diffrn_measured_fraction_theta_max 0.994
_diffrn_measurement_device_type 'KappaCCD APEXII'
_diffrn_measurement_method 'phi / omega scans'
_diffrn_radiation_monochromator graphite
_diffrn_radiation_type CuK\a
_diffrn_radiation_wavelength 1.54178
_diffrn_reflns_av_R_equivalents 0.0485
_diffrn_reflns_av_unetI/netI 0.0332
_diffrn_reflns_limit_h_max 14
_diffrn_reflns_limit_h_min -14
_diffrn_reflns_limit_k_max 18
_diffrn_reflns_limit_k_min -18
_diffrn_reflns_limit_l_max 18
_diffrn_reflns_limit_l_min -19
_diffrn_reflns_number 52626
_diffrn_reflns_theta_full 66.74
_diffrn_reflns_theta_max 66.74
_diffrn_reflns_theta_min 2.97
_diffrn_source 'fine-focus sealed tube'
_diffrn_source_type 'fine-focus sealed tube'
_exptl_absorpt_coefficient_mu 1.317
_exptl_absorpt_correction_T_max 0.79
_exptl_absorpt_correction_T_min 0.68
_exptl_absorpt_correction_type multi-scan
_exptl_absorpt_process_details
;
Bruker AXS (2014). SADABS, Version 2014/2, Bruker AXS Inc., Madison, Wisconsin,
USA.
;
_exptl_crystal_colour colourless
_exptl_crystal_density_diffrn 1.306
_exptl_crystal_density_method 'not measured'
_exptl_crystal_description prism
_exptl_crystal_F_000 1208
_exptl_crystal_size_max 0.260
_exptl_crystal_size_mid 0.240
_exptl_crystal_size_min 0.190
_refine_diff_density_max 0.573
_refine_diff_density_min -0.336
_refine_ls_extinction_method none
_refine_ls_goodness_of_fit_ref 1.054
_refine_ls_hydrogen_treatment constr
_refine_ls_matrix_type full
_refine_ls_number_parameters 735
_refine_ls_number_reflns 10304
_refine_ls_number_restraints 0
_refine_ls_restrained_S_all 1.054
_refine_ls_R_factor_all 0.0555
_refine_ls_R_factor_gt 0.0454
_refine_ls_shift/su_max 0.000
_refine_ls_shift/su_mean 0.000
_refine_ls_structure_factor_coef Fsqd
_refine_ls_weighting_details 'w=1/[\s^2^(Fo^2^)+(0.0653P)^2^+1.4819P] where P=(Fo^2^+2Fc^2^)/3'
_refine_ls_weighting_scheme calc
_refine_ls_wR_factor_gt 0.1179
_refine_ls_wR_factor_ref 0.1243
_reflns_number_gt 8549
_reflns_number_total 10304
_reflns_threshold_expression 'I > 2\s(I)'
_cod_data_source_file c8dt00672e2.cif
_cod_data_source_block erk8743
_cod_depositor_comments 'Adding full bibliography for 7045699--7045710.cif.'
_cod_database_code 7045706

loop_
_space_group_symop_operation_xyz
'x, y, z'
'-x, -y, -z'

loop_
_atom_site_type_symbol
_atom_site_label
_atom_site_fract_x
_atom_site_fract_y
_atom_site_fract_z
_atom_site_U_iso_or_equiv
_atom_site_adp_type
_atom_site_calc_flag
_atom_site_refinement_flags_adp
_atom_site_refinement_flags_posn
_atom_site_occupancy
B B1A 0.5976(2) 0.47015(16) 0.24245(15) 0.0239(5) Uani d . . 1
P P1A 0.47458(4) 0.40873(3) 0.37299(3) 0.02116(13) Uani d . . 1
O O1A 0.55205(13) 0.39852(9) 0.21716(9) 0.0262(3) Uani d . . 1
C C1A 0.62225(18) 0.38121(15) 0.38892(14) 0.0280(5) Uani d . . 1
H H1A1 0.6316 0.4087 0.4348 0.034 Uiso calc U R 1
H H1A2 0.647 0.3153 0.4022 0.034 Uiso calc U R 1
C C2A 0.69093(18) 0.42241(15) 0.30311(14) 0.0281(5) Uani d . . 1
H H2A1 0.7472 0.3748 0.2778 0.034 Uiso calc U R 1
H H2A2 0.733 0.4676 0.3107 0.034 Uiso calc U R 1
C C3A 0.48525(18) 0.51710(14) 0.30840(13) 0.0239(4) Uani d . . 1
H H3A 0.4172 0.5403 0.2808 0.029 Uiso calc U R 1
C C4A 0.5112(2) 0.58897(14) 0.34725(14) 0.0296(5) Uani d . . 1
H H4A1 0.5794 0.5652 0.3725 0.044 Uiso calc U R 1
H H4A2 0.4456 0.6064 0.3906 0.044 Uiso calc U R 1
H H4A3 0.5255 0.6417 0.3037 0.044 Uiso calc U R 1
C C5A 0.47903(18) 0.35203(14) 0.28411(13) 0.0250(4) Uani d . . 1
H H5A 0.5167 0.2879 0.2972 0.03 Uiso calc U R 1
C C11A 0.36611(18) 0.38166(13) 0.46681(13) 0.0225(4) Uani d . . 1
C C12A 0.38509(18) 0.29499(14) 0.51800(13) 0.0240(4) Uani d . . 1
C C13A 0.30768(19) 0.27629(15) 0.59283(14) 0.0284(5) Uani d . . 1
H H13A 0.3208 0.2191 0.628 0.034 Uiso calc U R 1
C C14A 0.2117(2) 0.33825(16) 0.61817(14) 0.0319(5) Uani d . . 1
C C15A 0.19365(19) 0.42084(15) 0.56582(14) 0.0299(5) Uani d . . 1
H H15A 0.128 0.4633 0.5824 0.036 Uiso calc U R 1
C C16A 0.26686(18) 0.44470(14) 0.49024(14) 0.0253(4) Uani d . . 1
C C17A 0.48436(19) 0.21937(13) 0.49675(13) 0.0258(5) Uani d . . 1
H H17A 0.5234 0.2375 0.4373 0.031 Uiso calc U R 1
C C18A 0.5733(2) 0.20451(15) 0.55294(14) 0.0315(5) Uani d . . 1
H H18A 0.6028 0.2605 0.5465 0.047 Uiso calc U R 1
H H18B 0.6368 0.1572 0.5365 0.047 Uiso calc U R 1
H H18C 0.5371 0.1863 0.6117 0.047 Uiso calc U R 1
C C19A 0.4433(2) 0.13023(14) 0.50388(14) 0.0323(5) Uani d . . 1
H H19A 0.4083 0.1093 0.5624 0.048 Uiso calc U R 1
H H19B 0.5088 0.0852 0.4857 0.048 Uiso calc U R 1
H H19C 0.3865 0.1392 0.4682 0.048 Uiso calc U R 1
C C20A 0.1293(2) 0.31739(17) 0.70095(16) 0.0412(6) Uani d . . 1
H H20A 0.0583 0.3636 0.6981 0.049 Uiso calc U R 1
C C21A 0.0927(3) 0.2271(2) 0.71567(18) 0.0555(8) Uani d . . 1
H H21A 0.1583 0.1794 0.7246 0.083 Uiso calc U R 1
H H21B 0.0647 0.2215 0.6666 0.083 Uiso calc U R 1
H H21C 0.0313 0.2217 0.7654 0.083 Uiso calc U R 1
C C22A 0.1763(3) 0.3287(2) 0.77283(18) 0.0637(9) Uani d . . 1
H H22A 0.1195 0.3186 0.8249 0.096 Uiso calc U R 1
H H22B 0.1933 0.3898 0.7631 0.096 Uiso calc U R 1
H H22C 0.2468 0.285 0.7777 0.096 Uiso calc U R 1
C C23A 0.23065(19) 0.53471(15) 0.43481(14) 0.0298(5) Uani d . . 1
H H23A 0.302 0.5567 0.4007 0.036 Uiso calc U R 1
C C24A 0.1616(2) 0.52112(18) 0.37421(16) 0.0427(6) Uani d . . 1
H H24A 0.2072 0.4764 0.3408 0.064 Uiso calc U R 1
H H24B 0.1426 0.5783 0.3368 0.064 Uiso calc U R 1
H H24C 0.0908 0.4999 0.406 0.064 Uiso calc U R 1
C C25A 0.1614(2) 0.60838(16) 0.48304(16) 0.0359(5) Uani d . . 1
H H25A 0.0851 0.5935 0.5092 0.054 Uiso calc U R 1
H H25B 0.1536 0.6661 0.4442 0.054 Uiso calc U R 1
H H25C 0.2012 0.6128 0.5266 0.054 Uiso calc U R 1
C C31A 0.64531(18) 0.53967(14) 0.15779(13) 0.0241(4) Uani d . . 1
C C32A 0.75803(18) 0.52729(14) 0.11455(14) 0.0271(5) Uani d . . 1
C C33A 0.80359(18) 0.58740(15) 0.04600(14) 0.0294(5) Uani d . . 1
C C34A 0.7350(2) 0.66520(15) 0.01720(14) 0.0295(5) Uani d . . 1
C C35A 0.6206(2) 0.68025(15) 0.05506(14) 0.0302(5) Uani d . . 1
C C36A 0.57965(18) 0.61777(15) 0.12320(13) 0.0261(5) Uani d . . 1
C C41A 0.36318(19) 0.35453(14) 0.26395(13) 0.0251(4) Uani d . . 1
C C42A 0.2897(2) 0.29709(15) 0.31467(14) 0.0297(5) Uani d . . 1
H H42A 0.313 0.2559 0.3617 0.036 Uiso calc U R 1
C C43A 0.1830(2) 0.29985(16) 0.29677(15) 0.0365(6) Uani d . . 1
H H43A 0.1333 0.2607 0.3316 0.044 Uiso calc U R 1
C C44A 0.1483(2) 0.35960(17) 0.22802(16) 0.0393(6) Uani d . . 1
H H44A 0.0747 0.3622 0.2161 0.047 Uiso calc U R 1
C C45A 0.2224(2) 0.41545(16) 0.17692(15) 0.0365(6) Uani d . . 1
H H45A 0.1997 0.4557 0.1292 0.044 Uiso calc U R 1
C C46A 0.3288(2) 0.41323(15) 0.19469(14) 0.0305(5) Uani d . . 1
H H46A 0.3786 0.452 0.1593 0.037 Uiso calc U R 1
F F32A 0.83201(11) 0.45255(9) 0.13869(9) 0.0400(3) Uani d . . 1
F F33A 0.91353(11) 0.57101(10) 0.00739(9) 0.0436(4) Uani d . . 1
F F34A 0.77821(12) 0.72553(9) -0.04723(8) 0.0400(3) Uani d . . 1
F F35A 0.55146(12) 0.75495(9) 0.02643(8) 0.0438(4) Uani d . . 1
F F36A 0.46659(11) 0.63845(9) 0.15654(8) 0.0356(3) Uani d . . 1
O O1B 0.72234(12) 0.17899(10) 0.29952(9) 0.0253(3) Uani d . . 1
P P1B 0.81870(4) 0.14676(3) 0.15181(3) 0.02133(13) Uani d . . 1
B B1B 0.8445(2) 0.12957(16) 0.29716(15) 0.0236(5) Uani d . . 1
C C1B 0.92774(19) 0.21277(15) 0.15082(13) 0.0269(5) Uani d . . 1
H H1B1 1.0024 0.1905 0.1169 0.032 Uiso calc U R 1
H H1B2 0.904 0.2773 0.1284 0.032 Uiso calc U R 1
C C2B 0.93451(18) 0.19760(14) 0.24530(13) 0.0258(4) Uani d . . 1
H H2B1 0.9133 0.2556 0.2655 0.031 Uiso calc U R 1
H H2B2 1.0135 0.1705 0.2535 0.031 Uiso calc U R 1
C C3B 0.85976(18) 0.05559(14) 0.23293(13) 0.0244(4) Uani d . . 1
H H3B 0.7999 0.0159 0.2536 0.029 Uiso calc U R 1
C C4B 0.97950(18) -0.00051(15) 0.21494(14) 0.0293(5) Uani d . . 1
H H4B1 1.037 0.0394 0.1968 0.044 Uiso calc U R 1
H H4B2 0.9835 -0.034 0.1705 0.044 Uiso calc U R 1
H H4B3 0.9947 -0.0429 0.266 0.044 Uiso calc U R 1
C C5B 0.68770(17) 0.19496(14) 0.22111(12) 0.0230(4) Uani d . . 1
H H5B 0.6691 0.2613 0.2007 0.028 Uiso calc U R 1
C C11B 0.79054(17) 0.14125(14) 0.04973(12) 0.0219(4) Uani d . . 1
C C12B 0.77004(17) 0.22337(14) -0.00698(12) 0.0219(4) Uani d . . 1
C C13B 0.75112(17) 0.22150(14) -0.08584(13) 0.0243(4) Uani d . . 1
H H13B 0.74 0.2766 -0.1242 0.029 Uiso calc U R 1
C C14B 0.74787(18) 0.14213(15) -0.11057(13) 0.0263(5) Uani d . . 1
C C15B 0.76420(18) 0.06285(14) -0.05286(14) 0.0264(5) Uani d . . 1
H H15B 0.7608 0.008 -0.0683 0.032 Uiso calc U R 1
C C16B 0.78541(17) 0.05976(14) 0.02675(13) 0.0236(4) Uani d . . 1
C C17B 0.76817(19) 0.31632(14) 0.01140(13) 0.0261(5) Uani d . . 1
H H17B 0.7691 0.3091 0.0725 0.031 Uiso calc U R 1
C C18B 0.8772(2) 0.35223(16) -0.03853(15) 0.0330(5) Uani d . . 1
H H18D 0.9448 0.3081 -0.0264 0.049 Uiso calc U R 1
H H18E 0.8799 0.4089 -0.0224 0.049 Uiso calc U R 1
H H18F 0.8766 0.3627 -0.0987 0.049 Uiso calc U R 1
C C19B 0.6605(2) 0.38381(14) -0.00670(14) 0.0313(5) Uani d . . 1
H H19D 0.6602 0.3954 -0.067 0.047 Uiso calc U R 1
H H19E 0.6606 0.4403 0.0109 0.047 Uiso calc U R 1
H H19F 0.5918 0.3588 0.0245 0.047 Uiso calc U R 1
C C20B 0.7208(2) 0.14009(16) -0.19482(14) 0.0322(5) Uani d . . 1
H H20B 0.7667 0.0839 -0.2136 0.039 Uiso calc U R 1
C C21B 0.7519(2) 0.21901(18) -0.26375(14) 0.0392(6) Uani d . . 1
H H21D 0.703 0.2748 -0.2498 0.059 Uiso calc U R 1
H H21E 0.7401 0.2095 -0.3173 0.059 Uiso calc U R 1
H H21F 0.8325 0.2236 -0.2686 0.059 Uiso calc U R 1
C C22B 0.5937(2) 0.13388(18) -0.18392(16) 0.0389(6) Uani d . . 1
H H22D 0.5755 0.0818 -0.1406 0.058 Uiso calc U R 1
H H22E 0.5781 0.127 -0.2372 0.058 Uiso calc U R 1
H H22F 0.5462 0.1889 -0.167 0.058 Uiso calc U R 1
C C23B 0.79640(19) -0.03175(14) 0.08458(14) 0.0277(5) Uani d . . 1
H H23B 0.8217 -0.0247 0.1355 0.033 Uiso calc U R 1
C C24B 0.6791(2) -0.06252(16) 0.11320(17) 0.0390(6) Uani d . . 1
H H24D 0.6234 -0.0166 0.1401 0.058 Uiso calc U R 1
H H24E 0.6858 -0.1194 0.1534 0.058 Uiso calc U R 1
H H24F 0.6531 -0.0712 0.0644 0.058 Uiso calc U R 1
C C25B 0.8858(2) -0.10267(15) 0.04362(15) 0.0346(5) Uani d . . 1
H H25D 0.8606 -0.1136 -0.0046 0.052 Uiso calc U R 1
H H25E 0.8946 -0.1588 0.0845 0.052 Uiso calc U R 1
H H25F 0.9596 -0.0811 0.0247 0.052 Uiso calc U R 1
C C31B 0.85528(17) 0.08719(14) 0.39497(13) 0.0232(4) Uani d . . 1
C C32B 0.88807(19) 0.13435(14) 0.44519(14) 0.0282(5) Uani d . . 1
C C33B 0.89277(19) 0.10261(15) 0.52930(14) 0.0299(5) Uani d . . 1
C C34B 0.86228(18) 0.02026(16) 0.56735(13) 0.0301(5) Uani d . . 1
C C35B 0.82964(19) -0.02965(16) 0.52107(14) 0.0316(5) Uani d . . 1
C C36B 0.82700(19) 0.00435(15) 0.43726(14) 0.0289(5) Uani d . . 1
C C41B 0.58533(17) 0.15140(13) 0.22535(13) 0.0224(4) Uani d . . 1
C C42B 0.51919(18) 0.17931(14) 0.16290(13) 0.0265(5) Uani d . . 1
H H42B 0.5412 0.2238 0.1157 0.032 Uiso calc U R 1
C C43B 0.42204(19) 0.14302(15) 0.16888(14) 0.0298(5) Uani d . . 1
H H43B 0.3777 0.1628 0.126 0.036 Uiso calc U R 1
C C44B 0.38931(19) 0.07788(15) 0.23739(14) 0.0312(5) Uani d . . 1
H H44B 0.3222 0.0533 0.242 0.037 Uiso calc U R 1
C C45B 0.45522(19) 0.04885(15) 0.29915(14) 0.0312(5) Uani d . . 1
H H45B 0.4334 0.0038 0.3459 0.037 Uiso calc U R 1
C C46B 0.55281(18) 0.08508(14) 0.29311(13) 0.0262(5) Uani d . . 1
H H46B 0.5977 0.0644 0.3356 0.031 Uiso calc U R 1
F F32B 0.91771(14) 0.21632(9) 0.41362(8) 0.0413(3) Uani d . . 1
F F33B 0.92861(13) 0.15104(10) 0.57364(8) 0.0437(4) Uani d . . 1
F F34B 0.86599(11) -0.01173(10) 0.64901(8) 0.0393(3) Uani d . . 1
F F35B 0.80325(14) -0.11123(10) 0.55718(9) 0.0482(4) Uani d . . 1
F F36B 0.79314(13) -0.04905(9) 0.39634(8) 0.0429(4) Uani d . . 1

loop_
_atom_site_aniso_label
_atom_site_aniso_U_11
_atom_site_aniso_U_22
_atom_site_aniso_U_33
_atom_site_aniso_U_12
_atom_site_aniso_U_13
_atom_site_aniso_U_23
B1A 0.0238(12) 0.0217(11) 0.0262(12) -0.0025(9) -0.0032(10) -0.0073(9)
P1A 0.0236(3) 0.0181(2) 0.0231(3) -0.00284(19) -0.0080(2) -0.0036(2)
O1A 0.0311(8) 0.0233(7) 0.0252(8) -0.0087(6) -0.0024(6) -0.0056(6)
C1A 0.0274(11) 0.0278(11) 0.0303(12) -0.0027(9) -0.0125(9) -0.0028(9)
C2A 0.0249(11) 0.0266(11) 0.0328(12) -0.0038(9) -0.0054(9) -0.0062(9)
C3A 0.0260(11) 0.0223(10) 0.0241(10) -0.0022(8) -0.0070(9) -0.0052(8)
C4A 0.0340(12) 0.0247(11) 0.0319(12) -0.0056(9) -0.0062(10) -0.0084(9)
C5A 0.0292(11) 0.0228(10) 0.0225(10) -0.0044(8) -0.0045(9) -0.0038(8)
C11A 0.0266(11) 0.0230(10) 0.0218(10) -0.0050(8) -0.0102(8) -0.0055(8)
C12A 0.0286(11) 0.0240(10) 0.0232(10) -0.0060(9) -0.0092(9) -0.0061(8)
C13A 0.0352(12) 0.0246(11) 0.0261(11) -0.0071(9) -0.0087(9) -0.0014(9)
C14A 0.0313(12) 0.0373(13) 0.0284(12) -0.0091(10) -0.0039(10) -0.0072(10)
C15A 0.0253(11) 0.0313(12) 0.0326(12) -0.0017(9) -0.0056(9) -0.0076(9)
C16A 0.0238(10) 0.0260(11) 0.0296(11) -0.0040(8) -0.0096(9) -0.0080(9)
C17A 0.0359(12) 0.0190(10) 0.0223(10) -0.0011(9) -0.0084(9) -0.0034(8)
C18A 0.0369(13) 0.0270(11) 0.0299(12) 0.0008(9) -0.0122(10) -0.0038(9)
C19A 0.0486(14) 0.0222(11) 0.0272(11) -0.0069(10) -0.0099(10) -0.0035(9)
C20A 0.0405(14) 0.0383(14) 0.0365(14) -0.0042(11) 0.0030(11) -0.0025(11)
C21A 0.0596(18) 0.075(2) 0.0423(15) -0.0430(16) 0.0016(13) -0.0147(14)
C22A 0.090(2) 0.074(2) 0.0384(16) -0.0559(19) 0.0074(15) -0.0159(15)
C23A 0.0260(11) 0.0276(11) 0.0327(12) 0.0010(9) -0.0064(9) -0.0037(9)
C24A 0.0474(15) 0.0392(14) 0.0404(14) 0.0086(11) -0.0203(12) -0.0076(11)
C25A 0.0363(13) 0.0289(12) 0.0412(14) 0.0019(10) -0.0111(11) -0.0068(10)
C31A 0.0258(11) 0.0244(10) 0.0260(11) -0.0062(8) -0.0051(9) -0.0106(9)
C32A 0.0268(11) 0.0231(10) 0.0326(12) -0.0022(8) -0.0081(9) -0.0069(9)
C33A 0.0222(11) 0.0344(12) 0.0346(12) -0.0081(9) -0.0027(9) -0.0125(10)
C34A 0.0349(12) 0.0295(11) 0.0260(11) -0.0118(9) -0.0043(9) -0.0049(9)
C35A 0.0336(12) 0.0293(12) 0.0264(11) -0.0012(9) -0.0076(9) -0.0049(9)
C36A 0.0241(11) 0.0318(11) 0.0222(10) -0.0026(9) -0.0039(8) -0.0071(9)
C41A 0.0331(12) 0.0217(10) 0.0233(10) -0.0072(9) -0.0072(9) -0.0054(8)
C42A 0.0391(13) 0.0251(11) 0.0280(11) -0.0114(9) -0.0116(10) -0.0004(9)
C43A 0.0430(14) 0.0321(12) 0.0383(13) -0.0187(11) -0.0131(11) 0.0025(10)
C44A 0.0417(14) 0.0409(14) 0.0428(14) -0.0180(11) -0.0190(11) -0.0017(11)
C45A 0.0464(14) 0.0341(13) 0.0345(13) -0.0143(11) -0.0212(11) 0.0036(10)
C46A 0.0397(13) 0.0275(11) 0.0276(11) -0.0131(10) -0.0104(10) -0.0006(9)
F32A 0.0284(7) 0.0321(7) 0.0487(8) 0.0045(5) -0.0007(6) -0.0011(6)
F33A 0.0251(7) 0.0461(8) 0.0522(9) -0.0073(6) 0.0033(6) -0.0037(7)
F34A 0.0425(8) 0.0380(8) 0.0356(7) -0.0145(6) 0.0002(6) 0.0009(6)
F35A 0.0430(8) 0.0407(8) 0.0328(7) 0.0070(6) -0.0038(6) 0.0073(6)
F36A 0.0268(7) 0.0423(8) 0.0285(7) 0.0041(6) -0.0035(5) 0.0013(6)
O1B 0.0252(7) 0.0307(8) 0.0207(7) -0.0002(6) -0.0077(6) -0.0071(6)
P1B 0.0217(3) 0.0224(3) 0.0196(3) -0.0030(2) -0.0052(2) -0.0025(2)
B1B 0.0231(12) 0.0264(12) 0.0217(12) -0.0022(9) -0.0061(9) -0.0049(10)
C1B 0.0277(11) 0.0285(11) 0.0254(11) -0.0078(9) -0.0073(9) -0.0016(9)
C2B 0.0275(11) 0.0267(11) 0.0244(11) -0.0049(9) -0.0072(9) -0.0049(9)
C3B 0.0229(10) 0.0239(10) 0.0250(11) -0.0031(8) -0.0053(8) -0.0016(8)
C4B 0.0260(11) 0.0282(11) 0.0326(12) -0.0004(9) -0.0073(9) -0.0058(9)
C5B 0.0239(10) 0.0242(10) 0.0218(10) -0.0024(8) -0.0070(8) -0.0049(8)
C11B 0.0195(10) 0.0249(10) 0.0212(10) -0.0048(8) -0.0027(8) -0.0042(8)
C12B 0.0204(10) 0.0252(10) 0.0211(10) -0.0058(8) -0.0044(8) -0.0039(8)
C13B 0.0246(11) 0.0259(11) 0.0227(10) -0.0049(8) -0.0067(8) -0.0019(8)
C14B 0.0209(10) 0.0346(12) 0.0253(11) -0.0046(9) -0.0038(8) -0.0102(9)
C15B 0.0227(10) 0.0267(11) 0.0317(12) -0.0062(8) -0.0014(9) -0.0112(9)
C16B 0.0181(10) 0.0264(11) 0.0244(11) -0.0035(8) 0.0004(8) -0.0054(8)
C17B 0.0341(12) 0.0235(11) 0.0243(11) -0.0081(9) -0.0114(9) -0.0027(8)
C18B 0.0376(13) 0.0304(12) 0.0334(12) -0.0126(10) -0.0103(10) -0.0008(10)
C19B 0.0397(13) 0.0234(11) 0.0326(12) -0.0033(9) -0.0132(10) -0.0044(9)
C20B 0.0305(12) 0.0410(13) 0.0289(12) -0.0019(10) -0.0080(9) -0.0161(10)
C21B 0.0369(13) 0.0590(16) 0.0240(12) -0.0068(12) -0.0084(10) -0.0107(11)
C22B 0.0345(13) 0.0501(15) 0.0391(14) -0.0088(11) -0.0138(11) -0.0145(12)
C23B 0.0305(12) 0.0246(11) 0.0276(11) -0.0062(9) -0.0024(9) -0.0057(9)
C24B 0.0358(13) 0.0326(13) 0.0451(14) -0.0123(10) 0.0017(11) -0.0034(11)
C25B 0.0362(13) 0.0257(11) 0.0385(13) -0.0017(10) -0.0016(10) -0.0079(10)
C31B 0.0179(10) 0.0277(11) 0.0233(11) 0.0007(8) -0.0044(8) -0.0065(8)
C32B 0.0300(12) 0.0258(11) 0.0271(11) 0.0014(9) -0.0059(9) -0.0066(9)
C33B 0.0289(11) 0.0368(12) 0.0257(11) 0.0043(9) -0.0096(9) -0.0140(10)
C34B 0.0223(11) 0.0442(13) 0.0194(10) 0.0015(9) -0.0044(8) -0.0027(9)
C35B 0.0285(12) 0.0347(12) 0.0298(12) -0.0097(10) -0.0072(9) 0.0040(10)
C36B 0.0265(11) 0.0357(12) 0.0274(11) -0.0082(9) -0.0098(9) -0.0041(9)
C41B 0.0232(10) 0.0215(10) 0.0221(10) -0.0007(8) -0.0038(8) -0.0066(8)
C42B 0.0272(11) 0.0263(11) 0.0249(11) -0.0052(9) -0.0051(9) -0.0015(9)
C43B 0.0279(11) 0.0355(12) 0.0278(11) -0.0055(9) -0.0097(9) -0.0053(9)
C44B 0.0279(11) 0.0330(12) 0.0353(12) -0.0117(9) -0.0024(10) -0.0092(10)
C45B 0.0335(12) 0.0293(12) 0.0276(12) -0.0078(9) -0.0009(10) -0.0012(9)
C46B 0.0285(11) 0.0260(11) 0.0235(11) -0.0027(9) -0.0059(9) -0.0042(9)
F32B 0.0676(10) 0.0292(7) 0.0335(7) -0.0132(7) -0.0155(7) -0.0082(6)
F33B 0.0588(9) 0.0473(8) 0.0320(7) -0.0047(7) -0.0173(7) -0.0168(6)
F34B 0.0336(7) 0.0600(9) 0.0207(6) -0.0051(6) -0.0072(5) -0.0005(6)
F35B 0.0636(10) 0.0482(9) 0.0351(8) -0.0270(7) -0.0177(7) 0.0132(7)
F36B 0.0629(10) 0.0412(8) 0.0333(7) -0.0287(7) -0.0188(7) 0.0035(6)

loop_
_atom_type_symbol
_atom_type_description
_atom_type_scat_dispersion_real
_atom_type_scat_dispersion_imag
_atom_type_scat_source
C C 0.0181 0.0091 'International Tables Vol C Tables 4.2.6.8 and 6.1.1.4'
H H 0.0000 0.0000 'International Tables Vol C Tables 4.2.6.8 and 6.1.1.4'
B B 0.0090 0.0039 'International Tables Vol C Tables 4.2.6.8 and 6.1.1.4'
O O 0.0492 0.0322 'International Tables Vol C Tables 4.2.6.8 and 6.1.1.4'
F F 0.0727 0.0534 'International Tables Vol C Tables 4.2.6.8 and 6.1.1.4'
P P 0.2955 0.4335 'International Tables Vol C Tables 4.2.6.8 and 6.1.1.4'

loop_
_geom_angle_atom_site_label_1
_geom_angle_atom_site_label_2
_geom_angle_atom_site_label_3
_geom_angle
O1A B1A C31A 109.02(17)
O1A B1A C2A 109.55(17)
C31A B1A C2A 115.38(18)
O1A B1A C3A 104.20(16)
C31A B1A C3A 114.66(17)
C2A B1A C3A 103.34(17)
C3A P1A C1A 96.76(10)
C3A P1A C11A 127.03(10)
C1A P1A C11A 115.21(10)
C3A P1A C5A 94.67(9)
C1A P1A C5A 103.18(10)
C11A P1A C5A 115.67(9)
C5A O1A B1A 113.24(15)
C2A C1A P1A 103.18(14)
C2A C1A H1A1 111.1
P1A C1A H1A1 111.1
C2A C1A H1A2 111.1
P1A C1A H1A2 111.1
H1A1 C1A H1A2 109.1
C1A C2A B1A 107.02(17)
C1A C2A H2A1 110.3
B1A C2A H2A1 110.3
C1A C2A H2A2 110.3
B1A C2A H2A2 110.3
H2A1 C2A H2A2 108.6
C4A C3A B1A 114.61(18)
C4A C3A P1A 117.65(15)
B1A C3A P1A 89.92(12)
C4A C3A H3A 111.0
B1A C3A H3A 111.0
P1A C3A H3A 111.0
C3A C4A H4A1 109.5
C3A C4A H4A2 109.5
H4A1 C4A H4A2 109.5
C3A C4A H4A3 109.5
H4A1 C4A H4A3 109.5
H4A2 C4A H4A3 109.5
O1A C5A C41A 112.59(17)
O1A C5A P1A 102.66(13)
C41A C5A P1A 114.57(14)
O1A C5A H5A 108.9
C41A C5A H5A 108.9
P1A C5A H5A 108.9
C16A C11A C12A 120.07(19)
C16A C11A P1A 122.02(16)
C12A C11A P1A 117.90(15)
C13A C12A C11A 118.29(19)
C13A C12A C17A 116.73(18)
C11A C12A C17A 124.98(19)
C12A C13A C14A 122.4(2)
C12A C13A H13A 118.8
C14A C13A H13A 118.8
C15A C14A C13A 117.9(2)
C15A C14A C20A 120.4(2)
C13A C14A C20A 121.7(2)
C14A C15A C16A 123.2(2)
C14A C15A H15A 118.4
C16A C15A H15A 118.4
C15A C16A C11A 118.0(2)
C15A C16A C23A 117.58(19)
C11A C16A C23A 124.24(19)
C12A C17A C19A 112.36(18)
C12A C17A C18A 111.59(17)
C19A C17A C18A 109.02(17)
C12A C17A H17A 107.9
C19A C17A H17A 107.9
C18A C17A H17A 107.9
C17A C18A H18A 109.5
C17A C18A H18B 109.5
H18A C18A H18B 109.5
C17A C18A H18C 109.5
H18A C18A H18C 109.5
H18B C18A H18C 109.5
C17A C19A H19A 109.5
C17A C19A H19B 109.5
H19A C19A H19B 109.5
C17A C19A H19C 109.5
H19A C19A H19C 109.5
H19B C19A H19C 109.5
C22A C20A C21A 111.8(2)
C22A C20A C14A 111.2(2)
C21A C20A C14A 113.6(2)
C22A C20A H20A 106.6
C21A C20A H20A 106.6
C14A C20A H20A 106.6
C20A C21A H21A 109.5
C20A C21A H21B 109.5
H21A C21A H21B 109.5
C20A C21A H21C 109.5
H21A C21A H21C 109.5
H21B C21A H21C 109.5
C20A C22A H22A 109.5
C20A C22A H22B 109.5
H22A C22A H22B 109.5
C20A C22A H22C 109.5
H22A C22A H22C 109.5
H22B C22A H22C 109.5
C24A C23A C16A 109.93(19)
C24A C23A C25A 108.97(19)
C16A C23A C25A 114.61(19)
C24A C23A H23A 107.7
C16A C23A H23A 107.7
C25A C23A H23A 107.7
C23A C24A H24A 109.5
C23A C24A H24B 109.5
H24A C24A H24B 109.5
C23A C24A H24C 109.5
H24A C24A H24C 109.5
H24B C24A H24C 109.5
C23A C25A H25A 109.5
C23A C25A H25B 109.5
H25A C25A H25B 109.5
C23A C25A H25C 109.5
H25A C25A H25C 109.5
H25B C25A H25C 109.5
C36A C31A C32A 112.85(19)
C36A C31A B1A 124.25(18)
C32A C31A B1A 122.88(19)
F32A C32A C33A 115.34(19)
F32A C32A C31A 120.04(19)
C33A C32A C31A 124.6(2)
F33A C33A C34A 119.2(2)
F33A C33A C32A 121.3(2)
C34A C33A C32A 119.5(2)
F34A C34A C33A 120.5(2)
F34A C34A C35A 120.5(2)
C33A C34A C35A 119.1(2)
F35A C35A C34A 120.0(2)
F35A C35A C36A 121.1(2)
C34A C35A C36A 118.9(2)
F36A C36A C35A 114.78(19)
F36A C36A C31A 120.27(19)
C35A C36A C31A 124.9(2)
C46A C41A C42A 119.2(2)
C46A C41A C5A 120.58(19)
C42A C41A C5A 120.20(19)
C43A C42A C41A 120.3(2)
C43A C42A H42A 119.8
C41A C42A H42A 119.9
C42A C43A C44A 120.2(2)
C42A C43A H43A 119.9
C44A C43A H43A 119.9
C45A C44A C43A 119.3(2)
C45A C44A H44A 120.4
C43A C44A H44A 120.4
C46A C45A C44A 120.7(2)
C46A C45A H45A 119.7
C44A C45A H45A 119.7
C45A C46A C41A 120.2(2)
C45A C46A H46A 119.9
C41A C46A H46A 119.9
C5B O1B B1B 113.02(15)
C3B P1B C1B 96.36(10)
C3B P1B C11B 128.50(10)
C1B P1B C11B 116.76(9)
C3B P1B C5B 94.08(9)
C1B P1B C5B 105.08(10)
C11B P1B C5B 112.00(9)
O1B B1B C31B 106.14(16)
O1B B1B C2B 109.67(17)
C31B B1B C2B 116.14(18)
O1B B1B C3B 104.28(16)
C31B B1B C3B 116.73(17)
C2B B1B C3B 103.21(16)
C2B C1B P1B 102.81(14)
C2B C1B H1B1 111.2
P1B C1B H1B1 111.2
C2B C1B H1B2 111.2
P1B C1B H1B2 111.2
H1B1 C1B H1B2 109.1
C1B C2B B1B 107.31(16)
C1B C2B H2B1 110.3
B1B C2B H2B1 110.3
C1B C2B H2B2 110.3
B1B C2B H2B2 110.3
H2B1 C2B H2B2 108.5
C4B C3B B1B 115.48(17)
C4B C3B P1B 117.60(15)
B1B C3B P1B 89.76(13)
C4B C3B H3B 110.8
B1B C3B H3B 110.8
P1B C3B H3B 110.8
C3B C4B H4B1 109.5
C3B C4B H4B2 109.5
H4B1 C4B H4B2 109.5
C3B C4B H4B3 109.5
H4B1 C4B H4B3 109.5
H4B2 C4B H4B3 109.5
O1B C5B C41B 112.59(17)
O1B C5B P1B 102.86(13)
C41B C5B P1B 112.39(14)
O1B C5B H5B 109.6
C41B C5B H5B 109.6
P1B C5B H5B 109.6
C16B C11B C12B 119.38(18)
C16B C11B P1B 122.91(16)
C12B C11B P1B 117.69(15)
C13B C12B C11B 119.20(19)
C13B C12B C17B 116.12(18)
C11B C12B C17B 124.68(18)
C14B C13B C12B 122.5(2)
C14B C13B H13B 118.8
C12B C13B H13B 118.8
C13B C14B C15B 117.23(19)
C13B C14B C20B 122.7(2)
C15B C14B C20B 119.9(2)
C14B C15B C16B 123.2(2)
C14B C15B H15B 118.4
C16B C15B H15B 118.4
C15B C16B C11B 118.39(19)
C15B C16B C23B 117.20(18)
C11B C16B C23B 124.35(18)
C12B C17B C18B 109.41(18)
C12B C17B C19B 113.13(17)
C18B C17B C19B 110.81(18)
C12B C17B H17B 107.8
C18B C17B H17B 107.8
C19B C17B H17B 107.8
C17B C18B H18D 109.5
C17B C18B H18E 109.5
H18D C18B H18E 109.5
C17B C18B H18F 109.5
H18D C18B H18F 109.5
H18E C18B H18F 109.5
C17B C19B H19D 109.5
C17B C19B H19E 109.5
H19D C19B H19E 109.5
C17B C19B H19F 109.5
H19D C19B H19F 109.5
H19E C19B H19F 109.5
C14B C20B C21B 114.37(19)
C14B C20B C22B 109.66(18)
C21B C20B C22B 110.4(2)
C14B C20B H20B 107.4
C21B C20B H20B 107.4
C22B C20B H20B 107.4
C20B C21B H21D 109.5
C20B C21B H21E 109.5
H21D C21B H21E 109.5
C20B C21B H21F 109.5
H21D C21B H21F 109.5
H21E C21B H21F 109.5
C20B C22B H22D 109.5
C20B C22B H22E 109.5
H22D C22B H22E 109.5
C20B C22B H22F 109.5
H22D C22B H22F 109.5
H22E C22B H22F 109.5
C16B C23B C25B 112.35(18)
C16B C23B C24B 109.97(18)
C25B C23B C24B 110.82(19)
C16B C23B H23B 107.8
C25B C23B H23B 107.8
C24B C23B H23B 107.8
C23B C24B H24D 109.5
C23B C24B H24E 109.5
H24D C24B H24E 109.5
C23B C24B H24F 109.5
H24D C24B H24F 109.5
H24E C24B H24F 109.5
C23B C25B H25D 109.5
C23B C25B H25E 109.5
H25D C25B H25E 109.5
C23B C25B H25F 109.5
H25D C25B H25F 109.5
H25E C25B H25F 109.5
C36B C31B C32B 113.36(19)
C36B C31B B1B 124.27(19)
C32B C31B B1B 122.28(19)
F32B C32B C33B 115.29(19)
F32B C32B C31B 120.73(19)
C33B C32B C31B 124.0(2)
F33B C33B C34B 119.80(19)
F33B C33B C32B 120.7(2)
C34B C33B C32B 119.5(2)
F34B C34B C35B 120.2(2)
F34B C34B C33B 120.4(2)
C35B C34B C33B 119.3(2)
F35B C35B C34B 119.6(2)
F35B C35B C36B 121.2(2)
C34B C35B C36B 119.2(2)
F36B C36B C35B 115.4(2)
F36B C36B C31B 119.98(19)
C35B C36B C31B 124.6(2)
C46B C41B C42B 118.65(19)
C46B C41B C5B 120.57(18)
C42B C41B C5B 120.74(18)
C43B C42B C41B 120.9(2)
C43B C42B H42B 119.6
C41B C42B H42B 119.6
C42B C43B C44B 120.0(2)
C42B C43B H43B 120.0
C44B C43B H43B 120.0
C45B C44B C43B 119.5(2)
C45B C44B H44B 120.2
C43B C44B H44B 120.2
C44B C45B C46B 120.5(2)
C44B C45B H45B 119.8
C46B C45B H45B 119.8
C45B C46B C41B 120.4(2)
C45B C46B H46B 119.8
C41B C46B H46B 119.8

loop_
_geom_bond_atom_site_label_1
_geom_bond_atom_site_label_2
_geom_bond_distance
B1A O1A 1.509(3)
B1A C31A 1.640(3)
B1A C2A 1.641(3)
B1A C3A 1.686(3)
P1A C3A 1.790(2)
P1A C1A 1.821(2)
P1A C11A 1.828(2)
P1A C5A 1.864(2)
O1A C5A 1.415(2)
C1A C2A 1.553(3)
C1A H1A1 0.99
C1A H1A2 0.99
C2A H2A1 0.99
C2A H2A2 0.99
C3A C4A 1.519(3)
C3A H3A 1.0
C4A H4A1 0.98
C4A H4A2 0.98
C4A H4A3 0.98
C5A C41A 1.510(3)
C5A H5A 1.0
C11A C16A 1.419(3)
C11A C12A 1.424(3)
C12A C13A 1.391(3)
C12A C17A 1.530(3)
C13A C14A 1.393(3)
C13A H13A 0.95
C14A C15A 1.383(3)
C14A C20A 1.519(3)
C15A C16A 1.388(3)
C15A H15A 0.95
C16A C23A 1.530(3)
C17A C19A 1.532(3)
C17A C18A 1.536(3)
C17A H17A 1.0
C18A H18A 0.98
C18A H18B 0.98
C18A H18C 0.98
C19A H19A 0.98
C19A H19B 0.98
C19A H19C 0.98
C20A C22A 1.494(4)
C20A C21A 1.503(4)
C20A H20A 1.0
C21A H21A 0.98
C21A H21B 0.98
C21A H21C 0.98
C22A H22A 0.98
C22A H22B 0.98
C22A H22C 0.98
C23A C24A 1.523(3)
C23A C25A 1.530(3)
C23A H23A 1.0
C24A H24A 0.98
C24A H24B 0.98
C24A H24C 0.98
C25A H25A 0.98
C25A H25B 0.98
C25A H25C 0.98
C31A C36A 1.387(3)
C31A C32A 1.388(3)
C32A F32A 1.352(2)
C32A C33A 1.388(3)
C33A F33A 1.340(2)
C33A C34A 1.370(3)
C34A F34A 1.340(3)
C34A C35A 1.381(3)
C35A F35A 1.341(3)
C35A C36A 1.386(3)
C36A F36A 1.356(2)
C41A C46A 1.387(3)
C41A C42A 1.396(3)
C42A C43A 1.385(3)
C42A H42A 0.95
C43A C44A 1.389(3)
C43A H43A 0.95
C44A C45A 1.387(3)
C44A H44A 0.95
C45A C46A 1.382(3)
C45A H45A 0.95
C46A H46A 0.95
O1B C5B 1.417(2)
O1B B1B 1.515(3)
P1B C3B 1.797(2)
P1B C1B 1.828(2)
P1B C11B 1.831(2)
P1B C5B 1.859(2)
B1B C31B 1.639(3)
B1B C2B 1.640(3)
B1B C3B 1.687(3)
C1B C2B 1.556(3)
C1B H1B1 0.99
C1B H1B2 0.99
C2B H2B1 0.99
C2B H2B2 0.99
C3B C4B 1.530(3)
C3B H3B 1.0
C4B H4B1 0.98
C4B H4B2 0.98
C4B H4B3 0.98
C5B C41B 1.514(3)
C5B H5B 1.0
C11B C16B 1.411(3)
C11B C12B 1.417(3)
C12B C13B 1.391(3)
C12B C17B 1.528(3)
C13B C14B 1.388(3)
C13B H13B 0.95
C14B C15B 1.388(3)
C14B C20B 1.520(3)
C15B C16B 1.395(3)
C15B H15B 0.95
C16B C23B 1.523(3)
C17B C18B 1.532(3)
C17B C19B 1.536(3)
C17B H17B 1.0
C18B H18D 0.98
C18B H18E 0.98
C18B H18F 0.98
C19B H19D 0.98
C19B H19E 0.98
C19B H19F 0.98
C20B C21B 1.523(3)
C20B C22B 1.533(3)
C20B H20B 1.0
C21B H21D 0.98
C21B H21E 0.98
C21B H21F 0.98
C22B H22D 0.98
C22B H22E 0.98
C22B H22F 0.98
C23B C25B 1.529(3)
C23B C24B 1.534(3)
C23B H23B 1.0
C24B H24D 0.98
C24B H24E 0.98
C24B H24F 0.98
C25B H25D 0.98
C25B H25E 0.98
C25B H25F 0.98
C31B C36B 1.388(3)
C31B C32B 1.390(3)
C32B F32B 1.349(3)
C32B C33B 1.387(3)
C33B F33B 1.350(3)
C33B C34B 1.375(3)
C34B F34B 1.347(2)
C34B C35B 1.370(3)
C35B F35B 1.341(3)
C35B C36B 1.382(3)
C36B F36B 1.354(3)
C41B C46B 1.389(3)
C41B C42B 1.397(3)
C42B C43B 1.383(3)
C42B H42B 0.95
C43B C44B 1.386(3)
C43B H43B 0.95
C44B C45B 1.386(3)
C44B H44B 0.95
C45B C46B 1.387(3)
C45B H45B 0.95
C46B H46B 0.95

loop_
_geom_torsion_atom_site_label_1
_geom_torsion_atom_site_label_2
_geom_torsion_atom_site_label_3
_geom_torsion_atom_site_label_4
_geom_torsion
C31A B1A O1A C5A -162.17(16)
C2A B1A O1A C5A 70.7(2)
C3A B1A O1A C5A -39.3(2)
C3A P1A C1A C2A -36.42(15)
C11A P1A C1A C2A -172.98(13)
C5A P1A C1A C2A 60.01(16)
P1A C1A C2A B1A 0.55(19)
O1A B1A C2A C1A -71.5(2)
C31A B1A C2A C1A 165.02(17)
C3A B1A C2A C1A 39.1(2)
O1A B1A C3A C4A 176.67(17)
C31A B1A C3A C4A -64.2(2)
C2A B1A C3A C4A 62.2(2)
O1A B1A C3A P1A 56.02(15)
C31A B1A C3A P1A 175.11(16)
C2A B1A C3A P1A -58.48(15)
C1A P1A C3A C4A -63.28(18)
C11A P1A C3A C4A 65.5(2)
C5A P1A C3A C4A -167.17(17)
C1A P1A C3A B1A 54.72(13)
C11A P1A C3A B1A -176.47(12)
C5A P1A C3A B1A -49.17(13)
B1A O1A C5A C41A 124.99(18)
B1A O1A C5A P1A 1.28(19)
C3A P1A C5A O1A 33.49(14)
C1A P1A C5A O1A -64.59(15)
C11A P1A C5A O1A 168.70(12)
C3A P1A C5A C41A -88.91(16)
C1A P1A C5A C41A 173.02(15)
C11A P1A C5A C41A 46.31(18)
C3A P1A C11A C16A 10.1(2)
C1A P1A C11A C16A 131.28(17)
C5A P1A C11A C16A -108.34(18)
C3A P1A C11A C12A -168.40(15)
C1A P1A C11A C12A -47.20(19)
C5A P1A C11A C12A 73.19(18)
C16A C11A C12A C13A -3.4(3)
P1A C11A C12A C13A 175.08(16)
C16A C11A C12A C17A 175.93(19)
P1A C11A C12A C17A -5.6(3)
C11A C12A C13A C14A 1.5(3)
C17A C12A C13A C14A -177.9(2)
C12A C13A C14A C15A 0.5(3)
C12A C13A C14A C20A -178.7(2)
C13A C14A C15A C16A -0.6(3)
C20A C14A C15A C16A 178.7(2)
C14A C15A C16A C11A -1.4(3)
C14A C15A C16A C23A 174.4(2)
C12A C11A C16A C15A 3.3(3)
P1A C11A C16A C15A -175.10(16)
C12A C11A C16A C23A -172.14(19)
P1A C11A C16A C23A 9.4(3)
C13A C12A C17A C19A 50.3(3)
C11A C12A C17A C19A -129.1(2)
C13A C12A C17A C18A -72.5(2)
C11A C12A C17A C18A 108.1(2)
C15A C14A C20A C22A -100.1(3)
C13A C14A C20A C22A 79.1(3)
C15A C14A C20A C21A 132.7(3)
C13A C14A C20A C21A -48.1(3)
C15A C16A C23A C24A -90.7(2)
C11A C16A C23A C24A 84.8(3)
C15A C16A C23A C25A 32.4(3)
C11A C16A C23A C25A -152.1(2)
O1A B1A C31A C36A 91.6(2)
C2A B1A C31A C36A -144.7(2)
C3A B1A C31A C36A -24.8(3)
O1A B1A C31A C32A -90.4(2)
C2A B1A C31A C32A 33.3(3)
C3A B1A C31A C32A 153.22(19)
C36A C31A C32A F32A -177.65(18)
B1A C31A C32A F32A 4.2(3)
C36A C31A C32A C33A 2.5(3)
B1A C31A C32A C33A -175.7(2)
F32A C32A C33A F33A 0.0(3)
C31A C32A C33A F33A 179.9(2)
F32A C32A C33A C34A -179.80(19)
C31A C32A C33A C34A 0.0(3)
F33A C33A C34A F34A -2.0(3)
C32A C33A C34A F34A 177.88(19)
F33A C33A C34A C35A 177.5(2)
C32A C33A C34A C35A -2.7(3)
F34A C34A C35A F35A 1.1(3)
C33A C34A C35A F35A -178.3(2)
F34A C34A C35A C36A -178.04(19)
C33A C34A C35A C36A 2.5(3)
F35A C35A C36A F36A 0.5(3)
C34A C35A C36A F36A 179.62(19)
F35A C35A C36A C31A -178.9(2)
C34A C35A C36A C31A 0.3(3)
C32A C31A C36A F36A 178.03(19)
B1A C31A C36A F36A -3.8(3)
C32A C31A C36A C35A -2.7(3)
B1A C31A C36A C35A 175.5(2)
O1A C5A C41A C46A -13.1(3)
P1A C5A C41A C46A 103.8(2)
O1A C5A C41A C42A 166.43(18)
P1A C5A C41A C42A -76.7(2)
C46A C41A C42A C43A -1.1(3)
C5A C41A C42A C43A 179.4(2)
C41A C42A C43A C44A 0.2(4)
C42A C43A C44A C45A 0.9(4)
C43A C44A C45A C46A -1.2(4)
C44A C45A C46A C41A 0.3(4)
C42A C41A C46A C45A 0.8(3)
C5A C41A C46A C45A -179.6(2)
C5B O1B B1B C31B -161.16(16)
C5B O1B B1B C2B 72.6(2)
C5B O1B B1B C3B -37.3(2)
C3B P1B C1B C2B -37.20(15)
C11B P1B C1B C2B -176.45(13)
C5B P1B C1B C2B 58.78(15)
P1B C1B C2B B1B 1.25(19)
O1B B1B C2B C1B -71.8(2)
C31B B1B C2B C1B 167.87(17)
C3B B1B C2B C1B 38.8(2)
O1B B1B C3B C4B 176.58(17)
C31B B1B C3B C4B -66.7(2)
C2B B1B C3B C4B 62.0(2)
O1B B1B C3B P1B 55.84(15)
C31B B1B C3B P1B 172.54(16)
C2B B1B C3B P1B -58.78(15)
C1B P1B C3B C4B -63.52(18)
C11B P1B C3B C4B 68.3(2)
C5B P1B C3B C4B -169.21(17)
C1B P1B C3B B1B 55.37(13)
C11B P1B C3B B1B -172.76(12)
C5B P1B C3B B1B -50.32(13)
B1B O1B C5B C41B 119.79(18)
B1B O1B C5B P1B -1.42(19)
C3B P1B C5B O1B 35.76(14)
C1B P1B C5B O1B -61.96(15)
C11B P1B C5B O1B 170.33(12)
C3B P1B C5B C41B -85.59(15)
C1B P1B C5B C41B 176.70(14)
C11B P1B C5B C41B 48.99(17)
C3B P1B C11B C16B 7.8(2)
C1B P1B C11B C16B 131.79(17)
C5B P1B C11B C16B -107.02(17)
C3B P1B C11B C12B -174.03(14)
C1B P1B C11B C12B -50.00(19)
C5B P1B C11B C12B 71.19(18)
C16B C11B C12B C13B -3.3(3)
P1B C11B C12B C13B 178.45(15)
C16B C11B C12B C17B 177.41(19)
P1B C11B C12B C17B -0.9(3)
C11B C12B C13B C14B 2.1(3)
C17B C12B C13B C14B -178.54(19)
C12B C13B C14B C15B 0.1(3)
C12B C13B C14B C20B 176.60(19)
C13B C14B C15B C16B -1.2(3)
C20B C14B C15B C16B -177.77(19)
C14B C15B C16B C11B 0.0(3)
C14B C15B C16B C23B 177.41(19)
C12B C11B C16B C15B 2.3(3)
P1B C11B C16B C15B -179.56(15)
C12B C11B C16B C23B -174.96(19)
P1B C11B C16B C23B 3.2(3)
C13B C12B C17B C18B -72.7(2)
C11B C12B C17B C18B 106.6(2)
C13B C12B C17B C19B 51.3(3)
C11B C12B C17B C19B -129.3(2)
C13B C14B C20B C21B 27.1(3)
C15B C14B C20B C21B -156.5(2)
C13B C14B C20B C22B -97.4(3)
C15B C14B C20B C22B 79.0(3)
C15B C16B C23B C25B 53.8(3)
C11B C16B C23B C25B -128.9(2)
C15B C16B C23B C24B -70.1(2)
C11B C16B C23B C24B 107.1(2)
O1B B1B C31B C36B 86.7(2)
C2B B1B C31B C36B -151.1(2)
C3B B1B C31B C36B -29.0(3)
O1B B1B C31B C32B -89.5(2)
C2B B1B C31B C32B 32.7(3)
C3B B1B C31B C32B 154.84(19)
C36B C31B C32B F32B -179.67(19)
B1B C31B C32B F32B -3.1(3)
C36B C31B C32B C33B 0.1(3)
B1B C31B C32B C33B 176.7(2)
F32B C32B C33B F33B -2.1(3)
C31B C32B C33B F33B 178.09(19)
F32B C32B C33B C34B 178.96(19)
C31B C32B C33B C34B -0.9(3)
F33B C33B C34B F34B 1.2(3)
C32B C33B C34B F34B -179.86(19)
F33B C33B C34B C35B -177.87(19)
C32B C33B C34B C35B 1.1(3)
F34B C34B C35B F35B -1.1(3)
C33B C34B C35B F35B 177.9(2)
F34B C34B C35B C36B -179.7(2)
C33B C34B C35B C36B -0.6(3)
F35B C35B C36B F36B 1.8(3)
C34B C35B C36B F36B -179.6(2)
F35B C35B C36B C31B -178.7(2)
C34B C35B C36B C31B -0.1(4)
C32B C31B C36B F36B 179.84(19)
B1B C31B C36B F36B 3.3(3)
C32B C31B C36B C35B 0.4(3)
B1B C31B C36B C35B -176.1(2)
O1B C5B C41B C46B -15.8(3)
P1B C5B C41B C46B 99.8(2)
O1B C5B C41B C42B 161.86(18)
P1B C5B C41B C42B -82.5(2)
C46B C41B C42B C43B 1.2(3)
C5B C41B C42B C43B -176.51(19)
C41B C42B C43B C44B -0.2(3)
C42B C43B C44B C45B -0.7(3)
C43B C44B C45B C46B 0.6(3)
C44B C45B C46B C41B 0.4(3)
C42B C41B C46B C45B -1.3(3)
C5B C41B C46B C45B 176.39(19)
